data_4023805
loop_
_publ_author_name
'Amit A. Kudale'
'Jamie Kendall'
'David O. Miller'
'Julie L. Collins'
'Graham J. Bodwell'

_publ_section_title
;
 Povarov Reactions Involving 3-Aminocoumarins: Synthesis of
 1,2,3,4-Tetrahydropyrido[2,3-c]coumarins and Pyrido[2,3-c]coumarins
;
_journal_name_full 'Journal of Organic Chemistry'
_journal_page_first 8437
_journal_page_last 8447
_journal_paper_doi 10.1021/jo801411p
_journal_volume 73
_journal_year 2008
_chemical_formula_sum 'C22 H19 N O5'
_chemical_formula_weight 377.38
_chemical_name_systematic
; 
 ? 
;
_space_group_IT_number 14
_symmetry_cell_setting monoclinic
_symmetry_space_group_name_Hall '-P 2ybc'
_symmetry_space_group_name_H-M 'P 1 21/c 1'
_atom_sites_solution_hydrogens geom
_atom_sites_solution_primary direct
_atom_sites_solution_secondary difmap
_audit_creation_method SHELXL-97
_cell_angle_alpha 90.00
_cell_angle_beta 100.997(2)
_cell_angle_gamma 90.00
_cell_formula_units_Z 4
_cell_length_a 19.5875(16)
_cell_length_b 5.0527(4)
_cell_length_c 18.8532(15)
_cell_measurement_reflns_used 3460
_cell_measurement_temperature 193(2)
_cell_measurement_theta_max 26.17
_cell_measurement_theta_min 2.20
_cell_volume 1831.6(3)
_computing_cell_refinement 'Bruker SAINT (Bruker, 1997)'
_computing_data_collection 'Bruker SMART (Bruker, 1997)'
_computing_data_reduction 'Bruker SAINT (Bruker, 1997)'
_computing_molecular_graphics 'teXsan for Windows (MSC, 1997)'
_computing_publication_material 'teXsan for Windows (MSC, 1997)'
_computing_structure_refinement 'SHELXL-97 (Sheldrick, 1997)'
_computing_structure_solution 'SHELXS-97 (Sheldrick, 1990)'
_diffrn_ambient_temperature 193(2)
_diffrn_detector_area_resol_mean 8.192
_diffrn_measured_fraction_theta_full 0.996
_diffrn_measured_fraction_theta_max 0.996
_diffrn_measurement_device_type 'Bruker PLATFORM diffractometer/SMART 1000 CCD area detector'
_diffrn_measurement_method '\w scans'
_diffrn_radiation_monochromator graphite
_diffrn_radiation_source 'fine-focus sealed tube'
_diffrn_radiation_type MoK\a
_diffrn_radiation_wavelength 0.71073
_diffrn_reflns_av_R_equivalents 0.0437
_diffrn_reflns_av_sigmaI/netI 0.0433
_diffrn_reflns_limit_h_max 24
_diffrn_reflns_limit_h_min -24
_diffrn_reflns_limit_k_max 6
_diffrn_reflns_limit_k_min -6
_diffrn_reflns_limit_l_max 23
_diffrn_reflns_limit_l_min -20
_diffrn_reflns_number 11964
_diffrn_reflns_theta_full 26.42
_diffrn_reflns_theta_max 26.42
_diffrn_reflns_theta_min 1.06
_diffrn_standards_decay_% 0
_diffrn_standards_interval_time 0
_diffrn_standards_number 0
_exptl_absorpt_coefficient_mu 0.098
_exptl_absorpt_correction_T_max 0.9922
_exptl_absorpt_correction_T_min 0.9402
_exptl_absorpt_correction_type multi-scan
_exptl_absorpt_process_details 'SADABS (Sheldrick, 1996)'
_exptl_crystal_colour colorless
_exptl_crystal_density_diffrn 1.369
_exptl_crystal_density_method 'not measured'
_exptl_crystal_description prism
_exptl_crystal_F_000 792
_exptl_crystal_size_max 0.64
_exptl_crystal_size_mid 0.10
_exptl_crystal_size_min 0.08
_refine_diff_density_max 0.383
_refine_diff_density_min -0.372
_refine_diff_density_rms 0.046
_refine_ls_extinction_method none
_refine_ls_goodness_of_fit_ref 1.028
_refine_ls_hydrogen_treatment mixed
_refine_ls_matrix_type full
_refine_ls_number_parameters 253
_refine_ls_number_reflns 3760
_refine_ls_number_restraints 0
_refine_ls_restrained_S_all 1.028
_refine_ls_R_factor_all 0.0836
_refine_ls_R_factor_gt 0.0525
_refine_ls_shift/su_max 0.001
_refine_ls_shift/su_mean 0.000
_refine_ls_structure_factor_coef Fsqd
_refine_ls_weighting_details 'calc w=1/[\s^2^(Fo^2^)+(0.0583P)^2^+1.0972P] where P=(Fo^2^+2Fc^2^)/3'
_refine_ls_weighting_scheme calc
_refine_ls_wR_factor_gt 0.1233
_refine_ls_wR_factor_ref 0.1421
_reflns_number_gt 2611
_reflns_number_total 3760
_reflns_threshold_expression >2sigma(I)
_cod_data_source_file jo801411p_si_003.cif
_cod_data_source_block shelxl
_cod_depositor_comments
;
The following automatic conversions were performed:
'_symmetry_cell_setting' value 'Monoclinic' changed to 'monoclinic'
according to '/home/saulius/struct/CIF-dictionaries/cif_core.dic'
dictionary named 'cif_core.dic' version 2.4.1 from 2010-06-29.

Automatic conversion script
Id: cif_fix_enum 1527 2010-12-29 10:47:43Z saulius 
;
_cod_original_sg_symbol_H-M 'P 21/c'
_cod_database_code 4023805

loop_
_symmetry_equiv_pos_as_xyz
'x, y, z'
'-x, y+1/2, -z+1/2'
'-x, -y, -z'
'x, -y-1/2, z-1/2'

loop_
_atom_site_label
_atom_site_type_symbol
_atom_site_fract_x
_atom_site_fract_y
_atom_site_fract_z
_atom_site_U_iso_or_equiv
_atom_site_adp_type
_atom_site_occupancy
_atom_site_symmetry_multiplicity
_atom_site_calc_flag
_atom_site_refinement_flags
_atom_site_disorder_assembly
_atom_site_disorder_group
O1 O 0.15246(8) 0.9305(3) 0.26193(8) 0.0396(4) Uani 1 1 d . . .
O2 O 0.25121(8) 0.7438(4) 0.31334(9) 0.0488(5) Uani 1 1 d . . .
O3 O 0.14790(8) 0.6244(4) 0.00906(8) 0.0419(4) Uani 1 1 d . . .
O4 O 0.52614(8) -0.1446(4) 0.10752(8) 0.0414(4) Uani 1 1 d . . .
O5 O 0.59316(8) 0.0482(4) 0.20296(9) 0.0471(5) Uani 1 1 d . . .
N1 N 0.26736(9) 0.4857(4) 0.18895(10) 0.0341(5) Uani 1 1 d . . .
C1 C 0.09687(11) 0.9537(5) 0.20421(12) 0.0343(5) Uani 1 1 d . . .
C2 C 0.04672(13) 1.1392(5) 0.21188(13) 0.0416(6) Uani 1 1 d . . .
C3 C -0.01072(13) 1.1647(5) 0.15742(15) 0.0454(7) Uani 1 1 d . . .
C4 C -0.01812(12) 1.0052(5) 0.09672(14) 0.0427(6) Uani 1 1 d . . .
C5 C 0.03299(12) 0.8233(5) 0.08925(13) 0.0378(6) Uani 1 1 d . . .
C6 C 0.09287(11) 0.7973(5) 0.14317(12) 0.0313(5) Uani 1 1 d . . .
C7 C 0.15133(11) 0.6276(4) 0.13699(11) 0.0294(5) Uani 1 1 d . . .
C8 C 0.20730(11) 0.6233(4) 0.19212(11) 0.0296(5) Uani 1 1 d . . .
C9 C 0.20671(11) 0.7637(5) 0.25978(12) 0.0349(5) Uani 1 1 d . . .
C10 C 0.15120(11) 0.4594(5) 0.07177(12) 0.0321(5) Uani 1 1 d . . .
C11 C 0.21621(11) 0.2891(5) 0.07439(12) 0.0319(5) Uani 1 1 d . . .
C12 C 0.27992(11) 0.4362(5) 0.11646(12) 0.0309(5) Uani 1 1 d . . .
C13 C 0.17479(16) 0.4756(6) -0.04345(14) 0.0540(7) Uani 1 1 d . . .
C14 C 0.21765(12) 0.2502(6) -0.00557(13) 0.0445(6) Uani 1 1 d . . .
C15 C 0.34742(11) 0.2894(5) 0.11855(11) 0.0306(5) Uani 1 1 d . . .
C16 C 0.36689(11) 0.0775(5) 0.16480(12) 0.0350(5) Uani 1 1 d . . .
C17 C 0.42770(12) -0.0612(5) 0.16413(12) 0.0378(6) Uani 1 1 d . . .
C18 C 0.46813(11) 0.0124(5) 0.11520(12) 0.0339(5) Uani 1 1 d . . .
C19 C 0.45126(11) 0.2224(5) 0.06957(12) 0.0366(6) Uani 1 1 d . . .
C20 C 0.39100(12) 0.3621(5) 0.07166(12) 0.0351(5) Uani 1 1 d . . .
C21 C 0.58657(11) -0.1108(5) 0.15518(12) 0.0357(5) Uani 1 1 d . . .
C22 C 0.64015(13) -0.2954(6) 0.13886(14) 0.0527(7) Uani 1 1 d . . .
H1 H 0.0518 1.2470 0.2538 0.050 Uiso 1 1 d . . .
H2 H -0.0455 1.2920 0.1616 0.054 Uiso 1 1 d . . .
H3 H -0.0586 1.0206 0.0598 0.051 Uiso 1 1 d . . .
H4 H 0.0275 0.7151 0.0472 0.045 Uiso 1 1 d . . .
H5 H 0.1114 0.3474 0.0649 0.038 Uiso 1 1 d . . .
H6 H 0.2108 0.1234 0.0967 0.038 Uiso 1 1 d . . .
H7 H 0.2831 0.6027 0.0936 0.037 Uiso 1 1 d . . .
H8 H 0.1377 0.4077 -0.0786 0.064 Uiso 1 1 d . . .
H9 H 0.2034 0.5858 -0.0666 0.064 Uiso 1 1 d . . .
H10 H 0.2640 0.2574 -0.0137 0.053 Uiso 1 1 d . . .
H11 H 0.1975 0.0843 -0.0220 0.053 Uiso 1 1 d . . .
H12 H 0.3379 0.0263 0.1975 0.042 Uiso 1 1 d . . .
H13 H 0.4413 -0.2039 0.1967 0.045 Uiso 1 1 d . . .
H14 H 0.4806 0.2718 0.0369 0.044 Uiso 1 1 d . . .
H15 H 0.3791 0.5099 0.0406 0.042 Uiso 1 1 d . . .
H16 H 0.6620 -0.3800 0.1819 0.066 Uiso 1 1 d . . .
H17 H 0.6175 -0.4265 0.1056 0.066 Uiso 1 1 d . . .
H18 H 0.6726 -0.2022 0.1179 0.066 Uiso 1 1 d . . .
H19 H 0.3019 0.5264 0.2191 0.041 Uiso 1 1 d . . .

loop_
_atom_site_aniso_label
_atom_site_aniso_U_11
_atom_site_aniso_U_22
_atom_site_aniso_U_33
_atom_site_aniso_U_23
_atom_site_aniso_U_13
_atom_site_aniso_U_12
O1 0.0325(9) 0.0520(11) 0.0353(9) -0.0066(8) 0.0089(7) 0.0043(8)
O2 0.0334(9) 0.0744(13) 0.0358(9) -0.0117(9) -0.0004(8) 0.0048(9)
O3 0.0430(10) 0.0523(11) 0.0305(9) 0.0056(8) 0.0069(7) 0.0093(8)
O4 0.0276(8) 0.0574(11) 0.0371(9) -0.0110(8) 0.0013(7) 0.0094(8)
O5 0.0306(9) 0.0646(12) 0.0440(10) -0.0159(9) 0.0015(7) 0.0060(9)
N1 0.0215(9) 0.0498(12) 0.0295(10) -0.0031(9) 0.0008(7) 0.0015(9)
C1 0.0260(11) 0.0431(14) 0.0351(12) 0.0049(11) 0.0092(9) -0.0004(10)
C2 0.0406(14) 0.0431(14) 0.0452(15) 0.0018(12) 0.0189(12) 0.0048(12)
C3 0.0374(14) 0.0509(16) 0.0525(16) 0.0134(13) 0.0199(12) 0.0159(12)
C4 0.0280(12) 0.0558(16) 0.0456(14) 0.0127(13) 0.0100(10) 0.0084(12)
C5 0.0289(12) 0.0477(15) 0.0371(13) 0.0049(11) 0.0075(10) 0.0016(11)
C6 0.0256(11) 0.0361(12) 0.0340(12) 0.0058(10) 0.0101(9) -0.0019(10)
C7 0.0254(11) 0.0330(12) 0.0311(12) 0.0046(9) 0.0083(9) -0.0015(10)
C8 0.0239(11) 0.0349(12) 0.0307(12) 0.0035(10) 0.0067(9) -0.0006(10)
C9 0.0252(11) 0.0463(14) 0.0342(12) -0.0020(11) 0.0079(10) -0.0027(11)
C10 0.0246(11) 0.0384(13) 0.0324(12) 0.0028(10) 0.0032(9) -0.0028(10)
C11 0.0252(11) 0.0338(12) 0.0364(12) -0.0002(10) 0.0048(9) -0.0005(10)
C12 0.0253(11) 0.0363(12) 0.0308(12) 0.0004(10) 0.0048(9) -0.0002(10)
C13 0.076(2) 0.0553(17) 0.0335(14) -0.0024(13) 0.0163(13) 0.0062(15)
C14 0.0336(13) 0.0589(17) 0.0389(14) -0.0131(13) 0.0016(10) 0.0033(12)
C15 0.0235(11) 0.0381(13) 0.0291(11) -0.0026(10) 0.0022(9) -0.0002(10)
C16 0.0287(12) 0.0437(14) 0.0343(12) 0.0021(11) 0.0102(9) -0.0010(11)
C17 0.0345(13) 0.0443(14) 0.0335(12) 0.0045(11) 0.0036(10) 0.0052(11)
C18 0.0229(11) 0.0453(14) 0.0324(12) -0.0083(11) 0.0026(9) 0.0027(10)
C19 0.0299(12) 0.0491(15) 0.0322(12) -0.0010(11) 0.0096(10) -0.0016(11)
C20 0.0324(12) 0.0418(14) 0.0315(12) 0.0024(10) 0.0070(10) 0.0025(11)
C21 0.0272(12) 0.0501(15) 0.0294(12) -0.0009(11) 0.0042(9) 0.0028(11)
C22 0.0342(13) 0.075(2) 0.0471(15) -0.0119(15) 0.0031(11) 0.0132(14)

loop_
_atom_type_symbol
_atom_type_description
_atom_type_scat_dispersion_real
_atom_type_scat_dispersion_imag
_atom_type_scat_source
H H 0.0000 0.0000 'International Tables Vol C Tables 4.2.6.8 and 6.1.1.4'
N N 0.0061 0.0033 'International Tables Vol C Tables 4.2.6.8 and 6.1.1.4'
O O 0.0106 0.0060 'International Tables Vol C Tables 4.2.6.8 and 6.1.1.4'
C C 0.0033 0.0016 'International Tables Vol C Tables 4.2.6.8 and 6.1.1.4'

loop_
_geom_angle_atom_site_label_1
_geom_angle_atom_site_label_2
_geom_angle_atom_site_label_3
_geom_angle
_geom_angle_site_symmetry_1
_geom_angle_site_symmetry_3
_geom_angle_publ_flag
C9 O1 C1 121.84(18) . . ?
C13 O3 C10 107.55(18) . . ?
C21 O4 C18 118.61(18) . . ?
C8 N1 C12 115.23(17) . . ?
C8 N1 H19 116.1(2) . . ?
C12 N1 H19 115.31(19) . . ?
C2 C1 C6 122.9(2) . . ?
C2 C1 O1 116.1(2) . . ?
C6 C1 O1 120.9(2) . . ?
C3 C2 C1 118.7(2) . . ?
C3 C2 H1 120.6(2) . . ?
C1 C2 H1 120.7(2) . . ?
C2 C3 C4 120.2(2) . . ?
C2 C3 H2 119.9(3) . . ?
C4 C3 H2 119.9(3) . . ?
C3 C4 C5 120.4(2) . . ?
C3 C4 H3 119.8(2) . . ?
C5 C4 H3 119.8(3) . . ?
C4 C5 C6 120.6(2) . . ?
C4 C5 H4 119.8(2) . . ?
C6 C5 H4 119.7(2) . . ?
C1 C6 C5 117.0(2) . . ?
C1 C6 C7 118.9(2) . . ?
C5 C6 C7 124.0(2) . . ?
C8 C7 C6 118.8(2) . . ?
C8 C7 C10 119.64(19) . . ?
C6 C7 C10 121.60(19) . . ?
C7 C8 N1 123.1(2) . . ?
C7 C8 C9 121.3(2) . . ?
N1 C8 C9 115.59(18) . . ?
O2 C9 O1 118.0(2) . . ?
O2 C9 C8 124.4(2) . . ?
O1 C9 C8 117.53(19) . . ?
O3 C10 C7 109.86(18) . . ?
O3 C10 C11 105.03(17) . . ?
C7 C10 C11 115.00(18) . . ?
O3 C10 H5 109.02(19) . . ?
C7 C10 H5 108.8(2) . . ?
C11 C10 H5 109.0(2) . . ?
C14 C11 C10 102.28(18) . . ?
C14 C11 C12 113.96(19) . . ?
C10 C11 C12 109.51(18) . . ?
C14 C11 H6 110.3(2) . . ?
C10 C11 H6 110.37(19) . . ?
C12 C11 H6 110.16(19) . . ?
N1 C12 C15 111.35(17) . . ?
N1 C12 C11 107.56(17) . . ?
C15 C12 C11 113.40(18) . . ?
N1 C12 H7 108.0(2) . . ?
C15 C12 H7 108.23(19) . . ?
C11 C12 H7 108.12(19) . . ?
O3 C13 C14 108.4(2) . . ?
O3 C13 H8 110.0(3) . . ?
C14 C13 H8 109.9(3) . . ?
O3 C13 H9 109.7(3) . . ?
C14 C13 H9 109.5(3) . . ?
H8 C13 H9 109.3(3) . . ?
C13 C14 C11 104.9(2) . . ?
C13 C14 H10 110.9(3) . . ?
C11 C14 H10 110.7(2) . . ?
C13 C14 H11 110.5(2) . . ?
C11 C14 H11 110.5(2) . . ?
H10 C14 H11 109.3(2) . . ?
C16 C15 C20 118.4(2) . . ?
C16 C15 C12 121.99(19) . . ?
C20 C15 C12 119.6(2) . . ?
C17 C16 C15 121.3(2) . . ?
C17 C16 H12 119.3(2) . . ?
C15 C16 H12 119.4(2) . . ?
C18 C17 C16 118.4(2) . . ?
C18 C17 H13 120.7(2) . . ?
C16 C17 H13 121.0(2) . . ?
C19 C18 C17 122.1(2) . . ?
C19 C18 O4 118.2(2) . . ?
C17 C18 O4 119.5(2) . . ?
C18 C19 C20 118.9(2) . . ?
C18 C19 H14 120.5(2) . . ?
C20 C19 H14 120.6(2) . . ?
C19 C20 C15 121.0(2) . . ?
C19 C20 H15 119.6(2) . . ?
C15 C20 H15 119.4(2) . . ?
O5 C21 O4 122.7(2) . . ?
O5 C21 C22 127.0(2) . . ?
O4 C21 C22 110.3(2) . . ?
C21 C22 H16 109.2(2) . . ?
C21 C22 H17 108.3(2) . . ?
H16 C22 H17 109.0(3) . . ?
C21 C22 H18 109.7(3) . . ?
H16 C22 H18 111.0(3) . . ?
H17 C22 H18 109.6(3) . . ?

loop_
_geom_bond_atom_site_label_1
_geom_bond_atom_site_label_2
_geom_bond_distance
_geom_bond_site_symmetry_2
_geom_bond_publ_flag
O1 C9 1.363(3) . ?
O1 C1 1.390(3) . ?
O2 C9 1.206(3) . ?
O3 C13 1.422(3) . ?
O3 C10 1.438(3) . ?
O4 C21 1.354(3) . ?
O4 C18 1.416(3) . ?
O5 C21 1.195(3) . ?
N1 C8 1.378(3) . ?
N1 C12 1.456(3) . ?
N1 H19 0.8221(17) . ?
C1 C2 1.385(3) . ?
C1 C6 1.386(3) . ?
C2 C3 1.377(3) . ?
C2 H1 0.950(3) . ?
C3 C4 1.385(4) . ?
C3 H2 0.951(2) . ?
C4 C5 1.386(3) . ?
C4 H3 0.953(2) . ?
C5 C6 1.404(3) . ?
C5 H4 0.952(2) . ?
C6 C7 1.453(3) . ?
C7 C8 1.359(3) . ?
C7 C10 1.494(3) . ?
C8 C9 1.461(3) . ?
C10 C11 1.530(3) . ?
C10 H5 0.952(2) . ?
C11 C14 1.526(3) . ?
C11 C12 1.536(3) . ?
C11 H6 0.952(2) . ?
C12 C15 1.510(3) . ?
C12 H7 0.953(2) . ?
C13 C14 1.511(4) . ?
C13 H8 0.949(3) . ?
C13 H9 0.953(3) . ?
C14 H10 0.949(2) . ?
C14 H11 0.953(3) . ?
C15 C16 1.388(3) . ?
C15 C20 1.390(3) . ?
C16 C17 1.384(3) . ?
C16 H12 0.950(2) . ?
C17 C18 1.377(3) . ?
C17 H13 0.951(2) . ?
C18 C19 1.367(3) . ?
C19 C20 1.382(3) . ?
C19 H14 0.952(2) . ?
C20 H15 0.950(2) . ?
C21 C22 1.479(3) . ?
C22 H16 0.945(3) . ?
C22 H17 0.960(3) . ?
C22 H18 0.938(3) . ?

loop_
_geom_torsion_atom_site_label_1
_geom_torsion_atom_site_label_2
_geom_torsion_atom_site_label_3
_geom_torsion_atom_site_label_4
_geom_torsion
_geom_torsion_site_symmetry_1
_geom_torsion_site_symmetry_2
_geom_torsion_site_symmetry_3
_geom_torsion_site_symmetry_4
_geom_torsion_publ_flag
C9 O1 C1 C2 -177.0(2) . . . . ?
C9 O1 C1 C6 3.2(3) . . . . ?
C6 C1 C2 C3 1.9(4) . . . . ?
O1 C1 C2 C3 -177.9(2) . . . . ?
C1 C2 C3 C4 0.7(4) . . . . ?
C2 C3 C4 C5 -1.7(4) . . . . ?
C3 C4 C5 C6 0.3(4) . . . . ?
C2 C1 C6 C5 -3.3(3) . . . . ?
O1 C1 C6 C5 176.5(2) . . . . ?
C2 C1 C6 C7 173.8(2) . . . . ?
O1 C1 C6 C7 -6.4(3) . . . . ?
C4 C5 C6 C1 2.2(3) . . . . ?
C4 C5 C6 C7 -174.8(2) . . . . ?
C1 C6 C7 C8 1.6(3) . . . . ?
C5 C6 C7 C8 178.5(2) . . . . ?
C1 C6 C7 C10 -178.4(2) . . . . ?
C5 C6 C7 C10 -1.5(3) . . . . ?
C6 C7 C8 N1 -174.7(2) . . . . ?
C10 C7 C8 N1 5.3(3) . . . . ?
C6 C7 C8 C9 6.3(3) . . . . ?
C10 C7 C8 C9 -173.8(2) . . . . ?
C12 N1 C8 C7 24.2(3) . . . . ?
C12 N1 C8 C9 -156.7(2) . . . . ?
C1 O1 C9 O2 -176.1(2) . . . . ?
C1 O1 C9 C8 4.6(3) . . . . ?
C7 C8 C9 O2 171.3(2) . . . . ?
N1 C8 C9 O2 -7.8(3) . . . . ?
C7 C8 C9 O1 -9.5(3) . . . . ?
N1 C8 C9 O1 171.43(19) . . . . ?
C13 O3 C10 C7 157.51(19) . . . . ?
C13 O3 C10 C11 33.3(2) . . . . ?
C8 C7 C10 O3 -117.2(2) . . . . ?
C6 C7 C10 O3 62.8(3) . . . . ?
C8 C7 C10 C11 1.0(3) . . . . ?
C6 C7 C10 C11 -179.04(19) . . . . ?
O3 C10 C11 C14 -33.6(2) . . . . ?
C7 C10 C11 C14 -154.5(2) . . . . ?
O3 C10 C11 C12 87.6(2) . . . . ?
C7 C10 C11 C12 -33.3(3) . . . . ?
C8 N1 C12 C15 178.88(19) . . . . ?
C8 N1 C12 C11 -56.3(2) . . . . ?
C14 C11 C12 N1 173.38(19) . . . . ?
C10 C11 C12 N1 59.5(2) . . . . ?
C14 C11 C12 C15 -63.1(3) . . . . ?
C10 C11 C12 C15 -176.91(18) . . . . ?
C10 O3 C13 C14 -19.2(3) . . . . ?
O3 C13 C14 C11 -2.7(3) . . . . ?
C10 C11 C14 C13 21.6(2) . . . . ?
C12 C11 C14 C13 -96.4(2) . . . . ?
N1 C12 C15 C16 43.3(3) . . . . ?
C11 C12 C15 C16 -78.1(3) . . . . ?
N1 C12 C15 C20 -138.4(2) . . . . ?
C11 C12 C15 C20 100.1(2) . . . . ?
C20 C15 C16 C17 -0.7(3) . . . . ?
C12 C15 C16 C17 177.5(2) . . . . ?
C15 C16 C17 C18 -1.3(4) . . . . ?
C16 C17 C18 C19 2.4(4) . . . . ?
C16 C17 C18 O4 -172.7(2) . . . . ?
C21 O4 C18 C19 102.6(3) . . . . ?
C21 O4 C18 C17 -82.1(3) . . . . ?
C17 C18 C19 C20 -1.3(4) . . . . ?
O4 C18 C19 C20 173.8(2) . . . . ?
C18 C19 C20 C15 -0.9(4) . . . . ?
C16 C15 C20 C19 1.8(3) . . . . ?
C12 C15 C20 C19 -176.5(2) . . . . ?
C18 O4 C21 O5 -0.9(3) . . . . ?
C18 O4 C21 C22 179.0(2) . . . . ?
